data_7049443
loop_
_publ_author_name
'Nefedov, Sergey E.'
'Birin, Kirill P.'
'Bessmertnykh-Lemeune, Alla'
'Enakieva, Yulia Y.'
'Sinelshchikova, Anna A.'
'Gorbunova, Yulia G.'
'Tsivadze, Aslan Y.'
'Stern, Christine'
'Fang, Yuanyuan'
'Kadish, Karl M.'

_publ_section_title
;
 Coordination self-assembly through weak interactions in
 meso-dialkoxyphosphoryl-substituted zinc porphyrinates.
;
_journal_issue 16
_journal_name_full 'Dalton transactions (Cambridge, England : 2003)'
_journal_page_first 5372
_journal_page_last 5383
_journal_paper_doi 10.1039/c9dt00706g
_journal_volume 48
_journal_year 2019
_chemical_formula_sum 'C40 H35 N4 O3 P Zn'
_chemical_formula_weight 716.06
_space_group_crystal_system orthorhombic
_space_group_IT_number 61
_space_group_name_Hall '-P 2ac 2ab'
_space_group_name_H-M_alt 'P b c a'
_symmetry_space_group_name_Hall '-P 2ac 2ab'
_symmetry_space_group_name_H-M 'P b c a'
_atom_sites_solution_hydrogens mixed
_audit_creation_method SHELXL-2014/7
_audit_update_record
;
2018-05-23 deposited with the CCDC.    2019-03-25 downloaded from the CCDC.
;
_cell_angle_alpha 90
_cell_angle_beta 90
_cell_angle_gamma 90
_cell_formula_units_Z 8
_cell_length_a 11.4139(14)
_cell_length_b 21.797(3)
_cell_length_c 26.842(3)
_cell_measurement_reflns_used 3924
_cell_measurement_temperature 150(2)
_cell_measurement_theta_max 22.68
_cell_measurement_theta_min 2.15
_cell_volume 6678.0(14)
_computing_structure_refinement 'SHELXL-2014/7 (Sheldrick, 2014)'
_diffrn_ambient_temperature 150(2)
_diffrn_measured_fraction_theta_full 1.000
_diffrn_measured_fraction_theta_max 1.000
_diffrn_measurement_device_type 'Bruker APEX-II CCD'
_diffrn_measurement_method '\f and \w scans'
_diffrn_radiation_type MoK\a
_diffrn_radiation_wavelength 0.71073
_diffrn_reflns_av_R_equivalents 0.1202
_diffrn_reflns_av_unetI/netI 0.0867
_diffrn_reflns_Laue_measured_fraction_full 1.000
_diffrn_reflns_Laue_measured_fraction_max 1.000
_diffrn_reflns_limit_h_max 15
_diffrn_reflns_limit_h_min -15
_diffrn_reflns_limit_k_max 25
_diffrn_reflns_limit_k_min -29
_diffrn_reflns_limit_l_max 36
_diffrn_reflns_limit_l_min -36
_diffrn_reflns_number 56745
_diffrn_reflns_point_group_measured_fraction_full 1.000
_diffrn_reflns_point_group_measured_fraction_max 1.000
_diffrn_reflns_theta_full 25.242
_diffrn_reflns_theta_max 28.999
_diffrn_reflns_theta_min 1.869
_exptl_absorpt_coefficient_mu 0.830
_exptl_absorpt_correction_T_max 0.688
_exptl_absorpt_correction_T_min 0.644
_exptl_absorpt_correction_type multi-scan
_exptl_absorpt_process_details sadabs
_exptl_crystal_colour purple
_exptl_crystal_density_diffrn 1.424
_exptl_crystal_description prizm
_exptl_crystal_F_000 2976
_exptl_crystal_size_max 0.240
_exptl_crystal_size_mid 0.220
_exptl_crystal_size_min 0.200
_refine_diff_density_max 1.634
_refine_diff_density_min -1.814
_refine_diff_density_rms 0.108
_refine_ls_extinction_method none
_refine_ls_goodness_of_fit_ref 1.147
_refine_ls_hydrogen_treatment constr
_refine_ls_matrix_type full
_refine_ls_number_parameters 402
_refine_ls_number_reflns 8878
_refine_ls_number_restraints 0
_refine_ls_restrained_S_all 1.147
_refine_ls_R_factor_all 0.1366
_refine_ls_R_factor_gt 0.0736
_refine_ls_shift/su_max 0.002
_refine_ls_shift/su_mean 0.000
_refine_ls_structure_factor_coef Fsqd
_refine_ls_weighting_details 'w=1/[\s^2^(Fo^2^)+(0.0670P)^2^+12.5460P] where P=(Fo^2^+2Fc^2^)/3'
_refine_ls_weighting_scheme calc
_refine_ls_wR_factor_gt 0.1661
_refine_ls_wR_factor_ref 0.1946
_reflns_Friedel_coverage 0.000
_reflns_number_gt 5227
_reflns_number_total 8878
_reflns_threshold_expression 'I > 2\s(I)'
_cod_data_source_file c9dt00706g2.cif
_cod_data_source_block mznh(bu)
_cod_depositor_comments 'Adding full bibliography for 7049441--7049445.cif.'
_cod_database_code 7049443
_shelx_shelxl_version_number 2014/7
_shelx_space_group_comment
;
The symmetry employed for this shelxl refinement is uniquely defined
by the following loop, which should always be used as a source of
symmetry information in preference to the above space-group names.
They are only intended as comments.
;
_shelx_estimated_absorpt_t_min 0.826
_shelx_estimated_absorpt_t_max 0.852

loop_
_space_group_symop_operation_xyz
'x, y, z'
'-x+1/2, -y, z+1/2'
'-x, y+1/2, -z+1/2'
'x+1/2, -y+1/2, -z'
'-x, -y, -z'
'x-1/2, y, -z-1/2'
'x, -y-1/2, z-1/2'
'-x-1/2, y-1/2, z'

loop_
_atom_site_label
_atom_site_type_symbol
_atom_site_fract_x
_atom_site_fract_y
_atom_site_fract_z
_atom_site_U_iso_or_equiv
_atom_site_adp_type
_atom_site_occupancy
_atom_site_site_symmetry_order
_atom_site_calc_flag
_atom_site_refinement_flags_posn
_atom_site_refinement_flags_adp
_atom_site_refinement_flags_occupancy
_atom_site_disorder_assembly
_atom_site_disorder_group
Zn1 Zn 0.53081(4) 0.38044(2) 0.00620(2) 0.02348(15) Uani 1 1 d . . . . .
P1 P 0.72892(11) 0.28302(6) 0.06237(4) 0.0284(3) Uani 1 1 d . . . . .
O1 O 0.6622(3) 0.31551(15) 0.02338(11) 0.0336(8) Uani 1 1 d . . . . .
O2 O 0.8059(3) 0.32700(15) 0.09509(11) 0.0331(8) Uani 1 1 d . . . . .
O3 O 0.6512(3) 0.25544(16) 0.10541(12) 0.0391(8) Uani 1 1 d . . . . .
N1 N 0.6337(3) 0.44517(18) -0.02930(12) 0.0278(8) Uani 1 1 d . . . . .
N2 N 0.5426(3) 0.43126(17) 0.07104(12) 0.0256(8) Uani 1 1 d . . . . .
N3 N 0.3890(3) 0.33420(17) 0.03565(11) 0.0250(8) Uani 1 1 d . . . . .
N4 N 0.4871(3) 0.34517(17) -0.06263(12) 0.0248(8) Uani 1 1 d . . . . .
C1 C 0.6742(4) 0.4427(2) -0.07709(16) 0.0360(12) Uani 1 1 d . . . . .
C2 C 0.7575(5) 0.4922(3) -0.08451(18) 0.0591(18) Uani 1 1 d . . . . .
H2A H 0.8002 0.5004 -0.1142 0.071 Uiso 1 1 calc R U . . .
C3 C 0.7634(6) 0.5243(3) -0.04190(19) 0.0611(19) Uani 1 1 d . . . . .
H3A H 0.8092 0.5599 -0.0360 0.073 Uiso 1 1 calc R U . . .
C4 C 0.6870(5) 0.4944(2) -0.00702(17) 0.0394(12) Uani 1 1 d . . . . .
C5 C 0.6752(5) 0.5117(2) 0.04263(17) 0.0379(12) Uani 1 1 d . . . . .
H5A H 0.7154 0.5478 0.0526 0.046 Uiso 1 1 calc R U . . .
C6 C 0.6110(4) 0.4816(2) 0.07902(16) 0.0315(10) Uani 1 1 d . . . . .
C7 C 0.6098(4) 0.4976(2) 0.13102(17) 0.0335(11) Uani 1 1 d . . . . .
H7A H 0.6496 0.5310 0.1461 0.040 Uiso 1 1 calc R U . . .
C8 C 0.5411(4) 0.4559(2) 0.15420(16) 0.0296(10) Uani 1 1 d . . . . .
H8A H 0.5250 0.4538 0.1889 0.036 Uiso 1 1 calc R U . . .
C9 C 0.4969(4) 0.4153(2) 0.11604(15) 0.0262(10) Uani 1 1 d . . . . .
C10 C 0.4106(4) 0.3698(2) 0.12300(14) 0.0242(9) Uani 1 1 d . . . . .
C11 C 0.3732(4) 0.3573(2) 0.17566(14) 0.0257(9) Uani 1 1 d . . . . .
C12 C 0.2682(4) 0.3789(2) 0.19387(15) 0.0310(10) Uani 1 1 d . . . . .
H12A H 0.2186 0.4028 0.1731 0.037 Uiso 1 1 calc R U . . .
C13 C 0.2338(5) 0.3659(2) 0.24298(16) 0.0382(12) Uani 1 1 d . . . . .
H13A H 0.1614 0.3811 0.2552 0.046 Uiso 1 1 calc R U . . .
C14 C 0.3043(5) 0.3314(2) 0.27328(16) 0.0390(12) Uani 1 1 d . . . . .
H14A H 0.2802 0.3220 0.3063 0.047 Uiso 1 1 calc R U . . .
C15 C 0.4103(5) 0.3102(3) 0.25565(17) 0.0420(13) Uani 1 1 d . . . . .
H15A H 0.4599 0.2871 0.2770 0.050 Uiso 1 1 calc R U . . .
C16 C 0.4456(4) 0.3224(2) 0.20674(16) 0.0334(11) Uani 1 1 d . . . . .
H16A H 0.5183 0.3071 0.1947 0.040 Uiso 1 1 calc R U . . .
C17 C 0.3565(4) 0.3358(2) 0.08546(14) 0.0257(9) Uani 1 1 d . . . . .
C18 C 0.2591(4) 0.2953(2) 0.09322(15) 0.0295(10) Uani 1 1 d . . . . .
H18A H 0.2211 0.2878 0.1241 0.035 Uiso 1 1 calc R U . . .
C19 C 0.2308(4) 0.2697(2) 0.04912(15) 0.0323(11) Uani 1 1 d . . . . .
H19A H 0.1685 0.2418 0.0428 0.039 Uiso 1 1 calc R U . . .
C20 C 0.3150(4) 0.2934(2) 0.01303(14) 0.0255(9) Uani 1 1 d . . . . .
C21 C 0.8227(4) 0.2231(2) 0.03832(14) 0.0270(10) Uani 1 1 d . . . . .
C22 C 0.4020(4) 0.3033(2) -0.07343(14) 0.0276(10) Uani 1 1 d . . . . .
C23 C 0.4040(5) 0.2902(2) -0.12649(16) 0.0378(12) Uani 1 1 d . . . . .
H23A H 0.3512 0.2637 -0.1441 0.045 Uiso 1 1 d R U . . .
C24 C 0.4928(5) 0.3227(2) -0.14606(16) 0.0378(12) Uani 1 1 d . . . . .
H24A H 0.5166 0.3226 -0.1800 0.045 Uiso 1 1 calc R U . . .
C25 C 0.5453(4) 0.3578(2) -0.10642(15) 0.0282(10) Uani 1 1 d . . . . .
C26 C 0.6366(4) 0.3998(2) -0.11317(15) 0.0291(10) Uani 1 1 d . . . . .
C27 C 0.6962(6) 0.4007(3) -0.1632(2) 0.0627(8) Uani 1 1 d . . . . .
C28 C 0.7002(6) 0.4521(3) -0.1930(2) 0.0627(8) Uani 1 1 d . . . . .
H28A H 0.6614 0.4883 -0.1823 0.075 Uiso 1 1 calc R U . . .
C29 C 0.7597(6) 0.4523(3) -0.2382(2) 0.0627(8) Uani 1 1 d . . . . .
H29A H 0.7622 0.4885 -0.2578 0.075 Uiso 1 1 calc R U . . .
C30 C 0.8136(6) 0.4012(3) -0.2542(2) 0.0627(8) Uani 1 1 d . . . . .
H30A H 0.8516 0.4006 -0.2857 0.075 Uiso 1 1 calc R U . . .
C31 C 0.8133(6) 0.3495(3) -0.2243(2) 0.0627(8) Uani 1 1 d . . . . .
H31A H 0.8550 0.3139 -0.2345 0.075 Uiso 1 1 calc R U . . .
C32 C 0.7523(6) 0.3492(3) -0.1793(2) 0.0627(8) Uani 1 1 d . . . . .
H32A H 0.7498 0.3129 -0.1598 0.075 Uiso 1 1 calc R U . . .
C33 C 0.8987(5) 0.3615(3) 0.07166(19) 0.0485(14) Uani 1 1 d . . . . .
H33A H 0.8655 0.3933 0.0494 0.058 Uiso 1 1 calc R U . . .
H33B H 0.9491 0.3340 0.0516 0.058 Uiso 1 1 calc R U . . .
C34 C 0.9701(5) 0.3915(3) 0.1135(2) 0.0477(14) Uani 1 1 d . . . . .
H34A H 0.9920 0.3597 0.1382 0.057 Uiso 1 1 calc R U . . .
H34B H 1.0434 0.4084 0.0993 0.057 Uiso 1 1 calc R U . . .
C35 C 0.9051(5) 0.4420(3) 0.1397(2) 0.0466(13) Uani 1 1 d . . . . .
H35A H 0.8284 0.4263 0.1512 0.056 Uiso 1 1 calc R U . . .
H35B H 0.8902 0.4758 0.1159 0.056 Uiso 1 1 calc R U . . .
C36 C 0.9739(5) 0.4670(3) 0.1845(2) 0.0533(15) Uani 1 1 d . . . . .
H36A H 0.9288 0.4997 0.2005 0.080 Uiso 1 1 calc R U . . .
H36B H 0.9876 0.4338 0.2084 0.080 Uiso 1 1 calc R U . . .
H36C H 1.0493 0.4833 0.1731 0.080 Uiso 1 1 calc R U . . .
C37 C 0.5553(8) 0.2134(4) 0.0906(4) 0.1009(17) Uani 1 1 d . . . . .
H37A H 0.4810 0.2270 0.1062 0.121 Uiso 1 1 d R U . . .
H37B H 0.5451 0.2147 0.0540 0.121 Uiso 1 1 d R U . . .
C38 C 0.5813(9) 0.1524(4) 0.1059(4) 0.1009(17) Uani 1 1 d . . . . .
C39A C 0.4833(14) 0.1100(7) 0.0909(6) 0.1009(17) Uani 0.6 1 d . . P A .
H39A H 0.4718 0.0781 0.1167 0.121 Uiso 0.6 1 calc R U P . .
H39B H 0.4094 0.1333 0.0874 0.121 Uiso 0.6 1 calc R U P . .
C40A C 0.5141(14) 0.0818(7) 0.0440(6) 0.1009(17) Uani 0.6 1 d . . P . .
H40A H 0.4538 0.0518 0.0348 0.151 Uiso 0.6 1 calc R U P A .
H40B H 0.5898 0.0610 0.0473 0.151 Uiso 0.6 1 calc R U P . .
H40C H 0.5194 0.1134 0.0182 0.151 Uiso 0.6 1 calc R U P . .
C39B C 0.622(2) 0.1260(10) 0.1426(9) 0.1009(17) Uani 0.4 1 d . . P A 2
H39C H 0.7053 0.1379 0.1475 0.121 Uiso 0.4 1 calc R U P A 2
H39D H 0.6188 0.0810 0.1379 0.121 Uiso 0.4 1 calc R U P A 2
C40B C 0.555(2) 0.1436(10) 0.1839(9) 0.1009(17) Uani 0.4 1 d . . P A 2
H40D H 0.6002 0.1369 0.2145 0.151 Uiso 0.4 1 calc R U P A 2
H40E H 0.4832 0.1189 0.1851 0.151 Uiso 0.4 1 calc R U P A 2
H40F H 0.5345 0.1871 0.1811 0.151 Uiso 0.4 1 calc R U P A 2

loop_
_atom_site_aniso_label
_atom_site_aniso_U_11
_atom_site_aniso_U_22
_atom_site_aniso_U_33
_atom_site_aniso_U_23
_atom_site_aniso_U_13
_atom_site_aniso_U_12
Zn1 0.0247(2) 0.0298(3) 0.0160(2) -0.0003(2) 0.00173(19) -0.0018(2)
P1 0.0324(6) 0.0326(7) 0.0201(5) -0.0016(5) 0.0043(5) 0.0037(5)
O1 0.0374(18) 0.039(2) 0.0244(15) -0.0032(14) -0.0007(13) 0.0124(16)
O2 0.0397(19) 0.038(2) 0.0221(14) -0.0026(13) 0.0028(13) -0.0024(16)
O3 0.044(2) 0.039(2) 0.0340(17) 0.0024(15) 0.0169(15) -0.0022(17)
N1 0.028(2) 0.034(2) 0.0211(17) 0.0034(16) 0.0000(14) -0.0060(17)
N2 0.0245(19) 0.030(2) 0.0221(16) -0.0021(14) 0.0006(14) -0.0032(17)
N3 0.0283(19) 0.033(2) 0.0139(15) -0.0002(14) 0.0002(14) -0.0025(16)
N4 0.0258(19) 0.032(2) 0.0165(15) 0.0044(14) 0.0028(13) -0.0020(16)
C1 0.029(2) 0.053(3) 0.027(2) 0.010(2) 0.0026(19) -0.009(2)
C2 0.063(4) 0.090(5) 0.024(2) 0.000(3) 0.008(2) -0.043(4)
C3 0.073(4) 0.078(4) 0.032(3) 0.007(3) 0.001(3) -0.049(4)
C4 0.047(3) 0.041(3) 0.030(2) 0.005(2) 0.002(2) -0.017(2)
C5 0.042(3) 0.038(3) 0.034(2) 0.000(2) -0.001(2) -0.012(2)
C6 0.031(2) 0.036(3) 0.028(2) -0.002(2) 0.0021(19) -0.005(2)
C7 0.032(2) 0.037(3) 0.032(2) -0.009(2) 0.000(2) -0.006(2)
C8 0.025(2) 0.040(3) 0.024(2) -0.0057(19) 0.0006(18) 0.001(2)
C9 0.027(2) 0.033(3) 0.0193(19) -0.0023(18) 0.0007(16) 0.0043(19)
C10 0.022(2) 0.033(3) 0.0182(18) -0.0014(17) 0.0021(16) 0.0028(19)
C11 0.032(2) 0.029(2) 0.0168(18) -0.0009(17) 0.0012(17) -0.0043(19)
C12 0.030(2) 0.039(3) 0.024(2) 0.001(2) 0.0027(17) 0.002(2)
C13 0.039(3) 0.048(3) 0.028(2) -0.002(2) 0.010(2) -0.001(2)
C14 0.058(3) 0.041(3) 0.018(2) 0.001(2) 0.001(2) -0.011(3)
C15 0.049(3) 0.054(3) 0.023(2) 0.003(2) -0.007(2) -0.002(3)
C16 0.035(3) 0.043(3) 0.022(2) -0.0019(19) -0.0018(18) 0.003(2)
C17 0.027(2) 0.033(3) 0.0171(18) 0.0021(17) 0.0020(16) -0.0015(19)
C18 0.033(2) 0.039(3) 0.0165(18) 0.0016(18) 0.0037(17) -0.005(2)
C19 0.031(2) 0.041(3) 0.024(2) -0.0026(19) 0.0045(18) -0.006(2)
C20 0.030(2) 0.029(2) 0.0175(18) 0.0000(17) -0.0010(17) -0.0039(19)
C21 0.032(2) 0.032(3) 0.0170(18) -0.0022(17) 0.0019(17) 0.005(2)
C22 0.032(2) 0.035(3) 0.0154(18) 0.0011(17) -0.0021(17) 0.001(2)
C23 0.053(3) 0.042(3) 0.018(2) -0.004(2) 0.000(2) -0.008(3)
C24 0.054(3) 0.042(3) 0.0168(19) 0.0026(19) 0.005(2) -0.005(2)
C25 0.034(2) 0.033(3) 0.0175(18) 0.0030(17) 0.0022(17) 0.006(2)
C26 0.028(2) 0.040(3) 0.0199(19) 0.0079(18) 0.0013(17) 0.005(2)
C27 0.088(2) 0.0607(17) 0.0397(12) 0.0202(11) 0.0347(13) 0.0303(15)
C28 0.088(2) 0.0607(17) 0.0397(12) 0.0202(11) 0.0347(13) 0.0303(15)
C29 0.088(2) 0.0607(17) 0.0397(12) 0.0202(11) 0.0347(13) 0.0303(15)
C30 0.088(2) 0.0607(17) 0.0397(12) 0.0202(11) 0.0347(13) 0.0303(15)
C31 0.088(2) 0.0607(17) 0.0397(12) 0.0202(11) 0.0347(13) 0.0303(15)
C32 0.088(2) 0.0607(17) 0.0397(12) 0.0202(11) 0.0347(13) 0.0303(15)
C33 0.056(4) 0.057(4) 0.032(3) -0.007(2) 0.010(2) -0.016(3)
C34 0.034(3) 0.059(4) 0.050(3) -0.001(3) 0.011(2) -0.003(3)
C35 0.043(3) 0.048(3) 0.049(3) 0.003(3) 0.000(3) -0.006(3)
C36 0.038(3) 0.066(4) 0.056(3) -0.016(3) 0.004(3) 0.000(3)
C37 0.104(4) 0.080(4) 0.119(4) 0.017(3) 0.028(3) -0.013(3)
C38 0.104(4) 0.080(4) 0.119(4) 0.017(3) 0.028(3) -0.013(3)
C39A 0.104(4) 0.080(4) 0.119(4) 0.017(3) 0.028(3) -0.013(3)
C40A 0.104(4) 0.080(4) 0.119(4) 0.017(3) 0.028(3) -0.013(3)
C39B 0.104(4) 0.080(4) 0.119(4) 0.017(3) 0.028(3) -0.013(3)
C40B 0.104(4) 0.080(4) 0.119(4) 0.017(3) 0.028(3) -0.013(3)

loop_
_atom_type_symbol
_atom_type_description
_atom_type_scat_dispersion_real
_atom_type_scat_dispersion_imag
_atom_type_scat_source
C C 0.0033 0.0016 'International Tables Vol C Tables 4.2.6.8 and 6.1.1.4'
H H 0.0000 0.0000 'International Tables Vol C Tables 4.2.6.8 and 6.1.1.4'
N N 0.0061 0.0033 'International Tables Vol C Tables 4.2.6.8 and 6.1.1.4'
O O 0.0106 0.0060 'International Tables Vol C Tables 4.2.6.8 and 6.1.1.4'
P P 0.1023 0.0942 'International Tables Vol C Tables 4.2.6.8 and 6.1.1.4'
Zn Zn 0.2839 1.4301 'International Tables Vol C Tables 4.2.6.8 and 6.1.1.4'

loop_
_geom_angle_atom_site_label_1
_geom_angle_atom_site_label_2
_geom_angle_atom_site_label_3
_geom_angle
_geom_angle_site_symmetry_1
_geom_angle_site_symmetry_3
N4 Zn1 N3 88.35(13) . .
N4 Zn1 N2 165.84(14) . .
N3 Zn1 N2 89.46(13) . .
N4 Zn1 N1 88.79(14) . .
N3 Zn1 N1 162.69(15) . .
N2 Zn1 N1 89.16(14) . .
N4 Zn1 O1 96.75(13) . .
N3 Zn1 O1 98.39(14) . .
N2 Zn1 O1 97.41(13) . .
N1 Zn1 O1 98.90(14) . .
O1 P1 O2 113.14(19) . .
O1 P1 O3 114.4(2) . .
O2 P1 O3 97.93(18) . .
O1 P1 C21 113.53(18) . .
O2 P1 C21 108.0(2) . .
O3 P1 C21 108.6(2) . .
P1 O1 Zn1 147.42(19) . .
C33 O2 P1 119.0(3) . .
C37 O3 P1 117.1(4) . .
C1 N1 C4 106.9(4) . .
C1 N1 Zn1 126.7(3) . .
C4 N1 Zn1 125.8(3) . .
C9 N2 C6 106.6(4) . .
C9 N2 Zn1 125.8(3) . .
C6 N2 Zn1 126.9(3) . .
C20 N3 C17 106.2(3) . .
C20 N3 Zn1 129.2(3) . .
C17 N3 Zn1 124.4(3) . .
C22 N4 C25 107.2(3) . .
C22 N4 Zn1 127.8(3) . .
C25 N4 Zn1 125.0(3) . .
N1 C1 C26 124.6(4) . .
N1 C1 C2 108.7(4) . .
C26 C1 C2 126.7(4) . .
C3 C2 C1 107.7(5) . .
C2 C3 C4 106.8(5) . .
N1 C4 C5 125.9(4) . .
N1 C4 C3 109.9(4) . .
C5 C4 C3 124.1(5) . .
C6 C5 C4 126.7(5) . .
N2 C6 C5 124.9(4) . .
N2 C6 C7 110.0(4) . .
C5 C6 C7 125.0(4) . .
C8 C7 C6 106.8(4) . .
C7 C8 C9 106.7(4) . .
N2 C9 C10 124.4(4) . .
N2 C9 C8 109.8(4) . .
C10 C9 C8 125.5(4) . .
C17 C10 C9 125.9(4) . .
C17 C10 C11 117.3(4) . .
C9 C10 C11 116.8(4) . .
C12 C11 C16 119.2(4) . .
C12 C11 C10 121.3(4) . .
C16 C11 C10 119.5(4) . .
C11 C12 C13 120.4(4) . .
C14 C13 C12 120.3(5) . .
C13 C14 C15 119.7(4) . .
C14 C15 C16 120.8(5) . .
C15 C16 C11 119.5(5) . .
N3 C17 C10 126.3(4) . .
N3 C17 C18 109.3(4) . .
C10 C17 C18 124.4(4) . .
C19 C18 C17 108.2(4) . .
C18 C19 C20 106.2(4) . .
N3 C20 C21 123.7(4) . 4_455
N3 C20 C19 110.0(3) . .
C21 C20 C19 126.3(4) 4_455 .
C20 C21 C22 125.1(4) 4 4
C20 C21 P1 119.4(3) 4 .
C22 C21 P1 115.5(3) 4 .
N4 C22 C21 125.5(4) . 4_455
N4 C22 C23 109.3(4) . .
C21 C22 C23 125.2(4) 4_455 .
C24 C23 C22 106.9(4) . .
C23 C24 C25 107.8(4) . .
N4 C25 C26 126.9(4) . .
N4 C25 C24 108.8(4) . .
C26 C25 C24 124.2(4) . .
C25 C26 C1 124.8(4) . .
C25 C26 C27 117.4(5) . .
C1 C26 C27 117.7(5) . .
C32 C27 C28 118.1(5) . .
C32 C27 C26 119.0(5) . .
C28 C27 C26 122.9(5) . .
C27 C28 C29 121.7(6) . .
C30 C29 C28 120.0(5) . .
C29 C30 C31 119.3(5) . .
C30 C31 C32 120.5(6) . .
C27 C32 C31 120.4(5) . .
O2 C33 C34 107.0(4) . .
C35 C34 C33 113.1(5) . .
C34 C35 C36 111.9(5) . .
C38 C37 O3 110.3(8) . .
C39B C38 C37 138.2(15) . .
C39B C38 C39A 102.0(14) . .
C37 C38 C39A 110.0(10) . .
C40A C39A C38 108.3(12) . .
C38 C39B C40B 107(2) . .

loop_
_geom_bond_atom_site_label_1
_geom_bond_atom_site_label_2
_geom_bond_distance
_geom_bond_site_symmetry_2
Zn1 N4 2.062(3) .
Zn1 N3 2.064(4) .
Zn1 N2 2.067(3) .
Zn1 N1 2.068(4) .
Zn1 O1 2.113(3) .
P1 O1 1.475(3) .
P1 O2 1.569(3) .
P1 O3 1.575(3) .
P1 C21 1.808(4) .
O2 C33 1.443(6) .
O3 C37 1.481(9) .
N1 C1 1.365(5) .
N1 C4 1.371(6) .
N2 C9 1.361(5) .
N2 C6 1.363(6) .
N3 C20 1.368(5) .
N3 C17 1.388(5) .
N4 C22 1.363(6) .
N4 C25 1.378(5) .
C1 C26 1.413(7) .
C1 C2 1.453(7) .
C2 C3 1.342(8) .
C3 C4 1.436(7) .
C4 C5 1.391(6) .
C5 C6 1.386(6) .
C6 C7 1.439(6) .
C7 C8 1.351(6) .
C8 C9 1.445(6) .
C9 C10 1.411(6) .
C10 C17 1.394(6) .
C10 C11 1.501(5) .
C11 C12 1.378(6) .
C11 C16 1.399(6) .
C12 C13 1.404(6) .
C13 C14 1.369(7) .
C14 C15 1.379(7) .
C15 C16 1.399(6) .
C17 C18 1.436(6) .
C18 C19 1.348(6) .
C19 C20 1.460(6) .
C20 C21 1.427(5) 4_455
C21 C20 1.427(5) 4
C21 C22 1.428(6) 4
C22 C21 1.428(6) 4_455
C22 C23 1.453(6) .
C23 C24 1.343(7) .
C24 C25 1.441(6) .
C25 C26 1.398(7) .
C26 C27 1.505(6) .
C27 C32 1.363(8) .
C27 C28 1.376(8) .
C28 C29 1.392(7) .
C29 C30 1.342(8) .
C30 C31 1.383(8) .
C31 C32 1.395(7) .
C33 C34 1.535(8) .
C34 C35 1.502(8) .
C35 C36 1.536(8) .
C37 C38 1.422(12) .
C38 C39B 1.23(2) .
C38 C39A 1.507(17) .
C39A C40A 1.44(2) .
C39B C40B 1.40(3) .
